data_4303820
loop_
_publ_author_name
'Eleanor G. Tennyson'
'Rhett C. Smith'

_publ_contact_author_address
; 
Department of Chemistry and COMSET 
Clemson University 
Clemson, SC 29634-0973 
USA 
;
_publ_contact_author_email rhett@Clemson.edu
_publ_contact_author_fax 864-656-6613
_publ_contact_author_name 'Smith, Rhett C.'
_publ_contact_author_phone 864-656-6112
_publ_section_title
;
Visible Chromophore Phosphines as Functional Elements of Luminescent
Metallopolymers
;
_journal_name_full 'Inorganic Chemistry'
_journal_page_first 11483
_journal_page_last 11485
_journal_paper_doi 10.1021/ic901155v
_journal_volume 48
_journal_year 2009
_chemical_formula_moiety 'C18 H14 I O P'
_chemical_formula_sum 'C18 H14 I O P'
_chemical_formula_weight 404.16
_chemical_name_systematic
; 
 ? 
;
_space_group_IT_number 14
_symmetry_cell_setting monoclinic
_symmetry_space_group_name_Hall '-P 2yn'
_symmetry_space_group_name_H-M 'P 1 21/n 1'
_atom_sites_solution_hydrogens geom
_atom_sites_solution_primary direct
_atom_sites_solution_secondary difmap
_audit_creation_method SHELXL-97
_cell_angle_alpha 90.00
_cell_angle_beta 94.39(3)
_cell_angle_gamma 90.00
_cell_formula_units_Z 4
_cell_length_a 6.1752(12)
_cell_length_b 15.139(3)
_cell_length_c 16.740(3)
_cell_measurement_reflns_used 3776
_cell_measurement_temperature 153(2)
_cell_measurement_theta_max 26.7188
_cell_measurement_theta_min 2.4406
_cell_volume 1560.4(5)
_computing_cell_refinement 'CrystalClear (Rigaku/MSC,2001)'
_computing_data_collection 'CrystalClear (Rigaku/MSC,2001)'
_computing_data_reduction 'CrystalClear (Rigaku/MSC,2001)'
_computing_molecular_graphics 'SHELXTL 6.10 (Bruker AXS,2000)'
_computing_publication_material 'SHELXTL 6.10 (Bruker AXS,2000)'
_computing_structure_refinement 'SHELXTL 6.10 (Bruker AXS,2000)'
_computing_structure_solution 'SHELXTL 6.10 (Bruker AXS,2000)'
_diffrn_ambient_temperature 153(2)
_diffrn_detector_area_resol_mean 14.6306
_diffrn_measured_fraction_theta_full 0.999
_diffrn_measured_fraction_theta_max 0.999
_diffrn_measurement_details
;
scan:
    Number of images: 260
               Slice: -40.0000 - 90.0000
         Image width: 0.5000
            Exp time: 75.0000
       Rotation axis: Omega
               Omega: 0.0000
                 Chi: 45.0000
                 Phi: 0.0000
                 XTD: 27.6741
              2theta: 0.7301
scan:
    Number of images: 220
               Slice: -30.0000 - 80.0000
         Image width: 0.5000
            Exp time: 75.0000
       Rotation axis: Omega
               Omega: 0.0000
                 Chi: 45.0000
                 Phi: 90.0000
                 XTD: 27.6741
              2theta: 0.7301
;
_diffrn_measurement_device
;
Mercury CCD (2x2 bin mode)
;
_diffrn_measurement_device_details
;
AFC8: Eulerian 3 circle
;
_diffrn_measurement_method omega
_diffrn_radiation_detector CCD
_diffrn_radiation_monochromator 'Graphite Monochromator'
_diffrn_radiation_source 'Sealed Tube'
_diffrn_radiation_type MoK\a
_diffrn_radiation_wavelength 0.71073
_diffrn_reflns_av_R_equivalents 0.0880
_diffrn_reflns_av_sigmaI/netI 0.0684
_diffrn_reflns_limit_h_max 7
_diffrn_reflns_limit_h_min -7
_diffrn_reflns_limit_k_max 18
_diffrn_reflns_limit_k_min -17
_diffrn_reflns_limit_l_max 19
_diffrn_reflns_limit_l_min -13
_diffrn_reflns_number 11282
_diffrn_reflns_reduction_process 'Lp corrections applied'
_diffrn_reflns_theta_full 25.10
_diffrn_reflns_theta_max 25.10
_diffrn_reflns_theta_min 2.44
_diffrn_standards_decay_% 0
_diffrn_standards_interval_count 0
_diffrn_standards_interval_time 0
_diffrn_standards_number 0
_exptl_absorpt_coefficient_mu 2.150
_exptl_absorpt_correction_T_max 0.9001
_exptl_absorpt_correction_T_min 0.7824
_exptl_absorpt_correction_type multi-scan
_exptl_absorpt_process_details 'REQAB, Rigaku/MSC, The Woodlands, TX, USA, 1999.'
_exptl_crystal_colour colourless
_exptl_crystal_density_diffrn 1.720
_exptl_crystal_density_method 'not measured'
_exptl_crystal_description chip
_exptl_crystal_F_000 792
_exptl_crystal_size_max 0.12
_exptl_crystal_size_mid 0.07
_exptl_crystal_size_min 0.05
_refine_diff_density_max 2.231
_refine_diff_density_min -0.767
_refine_diff_density_rms 0.207
_refine_ls_extinction_method none
_refine_ls_goodness_of_fit_ref 1.059
_refine_ls_hydrogen_treatment constr
_refine_ls_matrix_type full
_refine_ls_number_parameters 190
_refine_ls_number_reflns 2777
_refine_ls_number_restraints 0
_refine_ls_restrained_S_all 1.059
_refine_ls_R_factor_all 0.1053
_refine_ls_R_factor_gt 0.0646
_refine_ls_shift/su_max 0.000
_refine_ls_shift/su_mean 0.000
_refine_ls_structure_factor_coef Fsqd
_refine_ls_weighting_details 'calc w=1/[\s^2^(Fo^2^)+(0.0540P)^2^+24.6957P] where P=(Fo^2^+2Fc^2^)/3'
_refine_ls_weighting_scheme calc
_refine_ls_wR_factor_gt 0.1367
_refine_ls_wR_factor_ref 0.1723
_reflns_number_gt 1929
_reflns_number_total 2777
_reflns_threshold_expression >2sigma(I)
_cod_data_source_file ic901155v_si_001.cif
_cod_data_source_block opph2phi
_cod_database_code 4303820

loop_
_symmetry_equiv_pos_as_xyz
'x, y, z'
'-x+1/2, y+1/2, -z+1/2'
'-x, -y, -z'
'x-1/2, -y-1/2, z-1/2'

loop_
_atom_site_label
_atom_site_type_symbol
_atom_site_fract_x
_atom_site_fract_y
_atom_site_fract_z
_atom_site_U_iso_or_equiv
_atom_site_adp_type
_atom_site_occupancy
_atom_site_symmetry_multiplicity
_atom_site_calc_flag
_atom_site_refinement_flags
_atom_site_disorder_assembly
_atom_site_disorder_group
I1 I 0.80446(12) 0.33591(4) 0.46532(5) 0.0356(3) Uani 1 1 d . . .
P1 P 0.2736(4) 0.66532(16) 0.27172(15) 0.0216(5) Uani 1 1 d . . .
O1 O 0.0345(10) 0.6631(4) 0.2795(4) 0.0266(14) Uani 1 1 d . . .
C1 C 0.3869(16) 0.7727(6) 0.2989(6) 0.026(2) Uani 1 1 d . . .
C2 C 0.5890(17) 0.8038(7) 0.2761(7) 0.034(2) Uani 1 1 d . . .
H2 H 0.6815 0.7654 0.2494 0.041 Uiso 1 1 calc R . .
C3 C 0.6515(17) 0.8884(7) 0.2923(6) 0.028(2) Uani 1 1 d . . .
H3 H 0.7856 0.9093 0.2753 0.034 Uiso 1 1 calc R . .
C4 C 0.5217(16) 0.9445(6) 0.3332(7) 0.030(2) Uani 1 1 d . . .
H4 H 0.5674 1.0034 0.3447 0.036 Uiso 1 1 calc R . .
C5 C 0.3232(17) 0.9142(6) 0.3574(6) 0.027(2) Uani 1 1 d . . .
H5 H 0.2336 0.9523 0.3857 0.032 Uiso 1 1 calc R . .
C6 C 0.2588(14) 0.8298(6) 0.3405(5) 0.0218(18) Uani 1 1 d . . .
H6 H 0.1240 0.8094 0.3573 0.026 Uiso 1 1 calc R . .
C7 C 0.3356(15) 0.6482(6) 0.1690(6) 0.0230(19) Uani 1 1 d . . .
C8 C 0.1742(15) 0.6693(6) 0.1100(6) 0.026(2) Uani 1 1 d . . .
H8 H 0.0401 0.6924 0.1249 0.031 Uiso 1 1 calc R . .
C9 C 0.2052(16) 0.6572(6) 0.0297(6) 0.029(2) Uani 1 1 d . . .
H9 H 0.0936 0.6720 -0.0102 0.035 Uiso 1 1 calc R . .
C10 C 0.4010(17) 0.6233(7) 0.0084(7) 0.031(2) Uani 1 1 d . . .
H10 H 0.4242 0.6143 -0.0465 0.038 Uiso 1 1 calc R . .
C11 C 0.5628(17) 0.6024(7) 0.0673(6) 0.030(2) Uani 1 1 d . . .
H11 H 0.6968 0.5792 0.0523 0.036 Uiso 1 1 calc R . .
C12 C 0.5326(16) 0.6147(6) 0.1470(6) 0.025(2) Uani 1 1 d . . .
H12 H 0.6452 0.6005 0.1868 0.030 Uiso 1 1 calc R . .
C13 C 0.4211(16) 0.5812(6) 0.3295(6) 0.027(2) Uani 1 1 d . . .
C14 C 0.3147(15) 0.5011(7) 0.3413(6) 0.027(2) Uani 1 1 d . . .
H14 H 0.1678 0.4941 0.3209 0.032 Uiso 1 1 calc R . .
C15 C 0.4196(16) 0.4321(6) 0.3818(6) 0.028(2) Uani 1 1 d . . .
H15 H 0.3450 0.3783 0.3897 0.033 Uiso 1 1 calc R . .
C16 C 0.6360(17) 0.4419(6) 0.4111(6) 0.025(2) Uani 1 1 d . . .
C17 C 0.7399(16) 0.5211(6) 0.4025(6) 0.029(2) Uani 1 1 d . . .
H17 H 0.8846 0.5284 0.4251 0.035 Uiso 1 1 calc R . .
C18 C 0.6347(16) 0.5915(6) 0.3606(6) 0.026(2) Uani 1 1 d . . .
H18 H 0.7091 0.6455 0.3536 0.031 Uiso 1 1 calc R . .

loop_
_atom_site_aniso_label
_atom_site_aniso_U_11
_atom_site_aniso_U_22
_atom_site_aniso_U_33
_atom_site_aniso_U_23
_atom_site_aniso_U_13
_atom_site_aniso_U_12
I1 0.0388(4) 0.0263(4) 0.0403(4) 0.0020(3) -0.0060(3) 0.0017(3)
P1 0.0177(11) 0.0202(11) 0.0274(13) -0.0025(10) 0.0040(9) 0.0010(9)
O1 0.016(3) 0.029(3) 0.034(4) 0.004(3) 0.001(3) 0.000(3)
C1 0.027(5) 0.020(4) 0.030(5) -0.004(4) 0.004(4) 0.005(4)
C2 0.025(5) 0.037(6) 0.042(7) 0.008(5) 0.013(5) 0.010(4)
C3 0.029(5) 0.033(5) 0.023(5) 0.003(4) 0.002(4) 0.005(4)
C4 0.031(5) 0.017(4) 0.041(6) 0.002(4) -0.009(5) -0.007(4)
C5 0.035(5) 0.020(5) 0.025(5) -0.004(4) 0.004(4) 0.001(4)
C6 0.020(4) 0.023(4) 0.023(5) 0.003(4) 0.002(4) -0.005(4)
C7 0.026(5) 0.021(5) 0.022(5) 0.000(4) 0.004(4) 0.000(4)
C8 0.022(4) 0.022(4) 0.033(5) 0.002(4) 0.005(4) 0.006(4)
C9 0.029(5) 0.030(5) 0.027(5) -0.007(5) -0.005(4) 0.003(4)
C10 0.036(6) 0.030(5) 0.029(6) -0.003(4) 0.006(5) -0.004(4)
C11 0.027(5) 0.032(5) 0.032(6) -0.003(4) 0.014(4) 0.002(4)
C12 0.026(5) 0.017(4) 0.033(6) 0.007(4) 0.000(4) 0.000(4)
C13 0.027(5) 0.031(5) 0.025(5) -0.001(4) 0.014(4) 0.004(4)
C14 0.022(4) 0.029(5) 0.028(5) 0.002(4) -0.003(4) -0.005(4)
C15 0.029(5) 0.019(4) 0.036(6) 0.001(4) 0.005(4) -0.003(4)
C16 0.036(5) 0.020(4) 0.018(5) 0.001(4) 0.003(4) 0.004(4)
C17 0.026(5) 0.028(5) 0.033(6) 0.005(4) -0.007(4) 0.005(4)
C18 0.028(5) 0.018(4) 0.031(6) 0.006(4) -0.005(4) -0.003(4)

loop_
_atom_type_symbol
_atom_type_description
_atom_type_scat_dispersion_real
_atom_type_scat_dispersion_imag
_atom_type_scat_source
C C 0.0033 0.0016 'International Tables Vol C Tables 4.2.6.8 and 6.1.1.4'
H H 0.0000 0.0000 'International Tables Vol C Tables 4.2.6.8 and 6.1.1.4'
O O 0.0106 0.0060 'International Tables Vol C Tables 4.2.6.8 and 6.1.1.4'
P P 0.1023 0.0942 'International Tables Vol C Tables 4.2.6.8 and 6.1.1.4'
I I -0.4742 1.8119 'International Tables Vol C Tables 4.2.6.8 and 6.1.1.4'

loop_
_geom_angle_atom_site_label_1
_geom_angle_atom_site_label_2
_geom_angle_atom_site_label_3
_geom_angle
_geom_angle_site_symmetry_1
_geom_angle_site_symmetry_3
_geom_angle_publ_flag
O1 P1 C13 113.6(4) . . ?
O1 P1 C7 111.2(4) . . ?
C13 P1 C7 105.9(4) . . ?
O1 P1 C1 111.3(4) . . ?
C13 P1 C1 109.2(5) . . ?
C7 P1 C1 105.2(5) . . ?
C6 C1 C2 118.4(9) . . ?
C6 C1 P1 117.3(7) . . ?
C2 C1 P1 124.2(8) . . ?
C3 C2 C1 120.2(10) . . ?
C3 C2 H2 119.9 . . ?
C1 C2 H2 119.9 . . ?
C2 C3 C4 120.7(10) . . ?
C2 C3 H3 119.6 . . ?
C4 C3 H3 119.6 . . ?
C3 C4 C5 119.7(9) . . ?
C3 C4 H4 120.2 . . ?
C5 C4 H4 120.2 . . ?
C6 C5 C4 119.8(9) . . ?
C6 C5 H5 120.1 . . ?
C4 C5 H5 120.1 . . ?
C5 C6 C1 121.2(9) . . ?
C5 C6 H6 119.4 . . ?
C1 C6 H6 119.4 . . ?
C8 C7 C12 119.4(9) . . ?
C8 C7 P1 116.8(7) . . ?
C12 C7 P1 123.8(7) . . ?
C9 C8 C7 121.1(9) . . ?
C9 C8 H8 119.5 . . ?
C7 C8 H8 119.5 . . ?
C8 C9 C10 119.2(9) . . ?
C8 C9 H9 120.4 . . ?
C10 C9 H9 120.4 . . ?
C11 C10 C9 119.8(10) . . ?
C11 C10 H10 120.1 . . ?
C9 C10 H10 120.1 . . ?
C12 C11 C10 121.1(10) . . ?
C12 C11 H11 119.5 . . ?
C10 C11 H11 119.5 . . ?
C11 C12 C7 119.5(9) . . ?
C11 C12 H12 120.3 . . ?
C7 C12 H12 120.3 . . ?
C18 C13 C14 119.1(9) . . ?
C18 C13 P1 123.2(8) . . ?
C14 C13 P1 117.7(7) . . ?
C15 C14 C13 121.1(9) . . ?
C15 C14 H14 119.4 . . ?
C13 C14 H14 119.4 . . ?
C14 C15 C16 119.6(9) . . ?
C14 C15 H15 120.2 . . ?
C16 C15 H15 120.2 . . ?
C17 C16 C15 119.9(9) . . ?
C17 C16 I1 119.8(7) . . ?
C15 C16 I1 120.3(7) . . ?
C16 C17 C18 120.8(9) . . ?
C16 C17 H17 119.6 . . ?
C18 C17 H17 119.6 . . ?
C13 C18 C17 119.4(9) . . ?
C13 C18 H18 120.3 . . ?
C17 C18 H18 120.3 . . ?

loop_
_geom_bond_atom_site_label_1
_geom_bond_atom_site_label_2
_geom_bond_distance
_geom_bond_site_symmetry_2
_geom_bond_publ_flag
I1 C16 2.082(9) . ?
P1 O1 1.492(6) . ?
P1 C13 1.803(10) . ?
P1 C7 1.809(10) . ?
P1 C1 1.815(10) . ?
C1 C6 1.392(13) . ?
C1 C2 1.413(14) . ?
C2 C3 1.359(15) . ?
C2 H2 0.9500 . ?
C3 C4 1.384(15) . ?
C3 H3 0.9500 . ?
C4 C5 1.398(15) . ?
C4 H4 0.9500 . ?
C5 C6 1.361(13) . ?
C5 H5 0.9500 . ?
C6 H6 0.9500 . ?
C7 C8 1.385(13) . ?
C7 C12 1.393(14) . ?
C8 C9 1.384(14) . ?
C8 H8 0.9500 . ?
C9 C10 1.386(14) . ?
C9 H9 0.9500 . ?
C10 C11 1.386(15) . ?
C10 H10 0.9500 . ?
C11 C12 1.374(15) . ?
C11 H11 0.9500 . ?
C12 H12 0.9500 . ?
C13 C18 1.390(14) . ?
C13 C14 1.401(14) . ?
C14 C15 1.379(14) . ?
C14 H14 0.9500 . ?
C15 C16 1.395(14) . ?
C15 H15 0.9500 . ?
C16 C17 1.373(14) . ?
C17 C18 1.407(13) . ?
C17 H17 0.9500 . ?
C18 H18 0.9500 . ?

loop_
_cod_related_entry_id
_cod_related_entry_database
_cod_related_entry_code
1 ChemSpider 24772233
